data_9011972
loop_
_publ_author_name
'Liu, L.'

_publ_section_title
;
 Compression and polymorphism of potassium to 400 Kbar
 Sample: bcc at P = 1.2 GPa
;
_journal_name_full 'Journal of Physics and Chemistry of Solids'
_journal_page_first 1067
_journal_page_last 1072
_journal_paper_doi 10.1016/0022-3697(86)90073-9
_journal_volume 47
_journal_year 1986
_chemical_compound_source Synthetic
_chemical_formula_sum K
_chemical_name_common Potassium
_chemical_name_mineral Potassium
_space_group_IT_number 229
_symmetry_space_group_name_Hall '-I 4 2 3'
_symmetry_space_group_name_H-M 'I m -3 m'
_cell_angle_alpha 90
_cell_angle_beta 90
_cell_angle_gamma 90
_cell_length_a 4.936
_cell_length_b 4.936
_cell_length_c 4.936
_cell_formula_units_Z 2
_cell_volume 120.261
_database_code_amcsd 0013216
_diffrn_ambient_pressure 1.2e+06
_exptl_crystal_density_diffrn 1.080
_cod_original_sg_symbol_H-M 'I m 3 m'
_cod_database_code 9011972

loop_
_space_group_symop_operation_xyz
x,y,z
1/2+x,1/2+y,1/2+z
z,-x,y
1/2+z,1/2-x,1/2+y
-y,z,-x
1/2-y,1/2+z,1/2-x
x,-y,z
1/2+x,1/2-y,1/2+z
-z,x,-y
1/2-z,1/2+x,1/2-y
y,-z,x
1/2+y,1/2-z,1/2+x
-x,y,-z
1/2-x,1/2+y,1/2-z
x,-z,-y
1/2+x,1/2-z,1/2-y
-z,y,x
1/2-z,1/2+y,1/2+x
y,-x,-z
1/2+y,1/2-x,1/2-z
-x,z,y
1/2-x,1/2+z,1/2+y
z,-y,-x
1/2+z,1/2-y,1/2-x
-y,x,z
1/2-y,1/2+x,1/2+z
x,z,y
1/2+x,1/2+z,1/2+y
-z,-y,-x
1/2-z,1/2-y,1/2-x
y,x,z
1/2+y,1/2+x,1/2+z
-x,-z,-y
1/2-x,1/2-z,1/2-y
z,y,x
1/2+z,1/2+y,1/2+x
-y,-x,-z
1/2-y,1/2-x,1/2-z
z,x,-y
1/2+z,1/2+x,1/2-y
-y,-z,x
1/2-y,1/2-z,1/2+x
x,y,-z
1/2+x,1/2+y,1/2-z
-z,-x,y
1/2-z,1/2-x,1/2+y
y,z,-x
1/2+y,1/2+z,1/2-x
-x,-y,z
1/2-x,1/2-y,1/2+z
-z,x,y
1/2-z,1/2+x,1/2+y
y,-z,-x
1/2+y,1/2-z,1/2-x
-x,y,z
1/2-x,1/2+y,1/2+z
z,-x,-y
1/2+z,1/2-x,1/2-y
-y,z,x
1/2-y,1/2+z,1/2+x
x,-y,-z
1/2+x,1/2-y,1/2-z
-x,z,-y
1/2-x,1/2+z,1/2-y
z,-y,x
1/2+z,1/2-y,1/2+x
-y,x,-z
1/2-y,1/2+x,1/2-z
x,-z,y
1/2+x,1/2-z,1/2+y
-z,y,-x
1/2-z,1/2+y,1/2-x
y,-x,z
1/2+y,1/2-x,1/2+z
-x,-z,y
1/2-x,1/2-z,1/2+y
z,y,-x
1/2+z,1/2+y,1/2-x
-y,-x,z
1/2-y,1/2-x,1/2+z
x,z,-y
1/2+x,1/2+z,1/2-y
-z,-y,x
1/2-z,1/2-y,1/2+x
y,x,-z
1/2+y,1/2+x,1/2-z
-z,-x,-y
1/2-z,1/2-x,1/2-y
y,z,x
1/2+y,1/2+z,1/2+x
-x,-y,-z
1/2-x,1/2-y,1/2-z
z,x,y
1/2+z,1/2+x,1/2+y
-y,-z,-x
1/2-y,1/2-z,1/2-x

loop_
_atom_site_label
_atom_site_fract_x
_atom_site_fract_y
_atom_site_fract_z
K 0.00000 0.00000 0.00000

loop_
_cod_related_entry_id
_cod_related_entry_database
_cod_related_entry_code
1 ChemSpider 4575326
2 AMCSD 0013216
